data_7024850
loop_
_publ_author_name
'Chandrasekhar, Vadapalli'
'Thirumoorthi, Ramalingam'

_publ_section_title
;
 Coordination polymers containing ferrocene backbone. Synthesis, structure
 and electrochemistry.
;
_journal_issue 10
_journal_name_full 'Dalton transactions (Cambridge, England : 2003)'
_journal_page_first 2684
_journal_page_last 2691
_journal_paper_doi 10.1039/b922044e
_journal_volume 39
_journal_year 2010
_chemical_formula_moiety 'C58 H46 Fe N2 O4 Sn2'
_chemical_formula_sum 'C58 H46 Fe N2 O4 Sn2'
_chemical_formula_weight 1128.20
_chemical_name_systematic
;
?
;
_space_group_IT_number 2
_symmetry_cell_setting triclinic
_symmetry_space_group_name_Hall '-P 1'
_symmetry_space_group_name_H-M 'P -1'
_atom_sites_solution_hydrogens geom
_atom_sites_solution_primary direct
_atom_sites_solution_secondary difmap
_cell_angle_alpha 69.3520(10)
_cell_angle_beta 84.6920(10)
_cell_angle_gamma 75.7710(10)
_cell_formula_units_Z 2
_cell_length_a 10.2266(7)
_cell_length_b 14.7774(11)
_cell_length_c 17.3468(13)
_cell_measurement_reflns_used 7233
_cell_measurement_temperature 100(2)
_cell_measurement_theta_max 28.31
_cell_measurement_theta_min 2.31
_cell_volume 2377.8(3)
_computing_cell_refinement 'Bruker SMART'
_computing_data_collection 'Bruker SMART'
_computing_data_reduction 'Bruker SAINT'
_computing_structure_refinement 'SHELXL-97 (Sheldrick, 1997)'
_computing_structure_solution 'Bruker SHELXTL'
_diffrn_ambient_temperature 100(2)
_diffrn_measured_fraction_theta_full 0.962
_diffrn_measured_fraction_theta_max 0.962
_diffrn_measurement_device_type 'CCD area detector'
_diffrn_measurement_method 'phi and omega scans'
_diffrn_radiation_monochromator graphite
_diffrn_radiation_source 'fine-focus sealed tube'
_diffrn_radiation_type MoK\a
_diffrn_radiation_wavelength 0.71073
_diffrn_reflns_av_R_equivalents 0.0204
_diffrn_reflns_av_sigmaI/netI 0.0431
_diffrn_reflns_limit_h_max 11
_diffrn_reflns_limit_h_min -13
_diffrn_reflns_limit_k_max 18
_diffrn_reflns_limit_k_min -15
_diffrn_reflns_limit_l_max 22
_diffrn_reflns_limit_l_min -18
_diffrn_reflns_number 14233
_diffrn_reflns_theta_full 27.00
_diffrn_reflns_theta_max 27.00
_diffrn_reflns_theta_min 2.26
_exptl_absorpt_coefficient_mu 1.394
_exptl_absorpt_correction_T_max 0.7679
_exptl_absorpt_correction_T_min 0.7679
_exptl_absorpt_correction_type empirical
_exptl_absorpt_process_details SADABS
_exptl_crystal_colour yellow
_exptl_crystal_density_diffrn 1.576
_exptl_crystal_density_method 'not measured'
_exptl_crystal_description platelet
_exptl_crystal_F_000 1132
_exptl_crystal_size_max 0.20
_exptl_crystal_size_mid 0.20
_exptl_crystal_size_min 0.20
_refine_diff_density_max 1.439
_refine_diff_density_min -1.121
_refine_diff_density_rms 0.189
_refine_ls_extinction_method none
_refine_ls_goodness_of_fit_ref 1.173
_refine_ls_hydrogen_treatment riding
_refine_ls_matrix_type full
_refine_ls_number_parameters 604
_refine_ls_number_reflns 9983
_refine_ls_number_restraints 0
_refine_ls_restrained_S_all 1.173
_refine_ls_R_factor_all 0.0508
_refine_ls_R_factor_gt 0.0405
_refine_ls_shift/su_max 0.001
_refine_ls_shift/su_mean 0.000
_refine_ls_structure_factor_coef Fsqd
_refine_ls_weighting_details 'calc w=1/[\s^2^(Fo^2^)+(0.0596P)^2^+12.1003P] where P=(Fo^2^+2Fc^2^)/3'
_refine_ls_weighting_scheme calc
_refine_ls_wR_factor_gt 0.1050
_refine_ls_wR_factor_ref 0.1491
_reflns_number_gt 8719
_reflns_number_total 9983
_reflns_threshold_expression >2sigma(I)
_cod_data_source_file b922044e.txt
_cod_data_source_block compound4
_cod_depositor_comments
;
The following automatic conversions were performed:

'_symmetry_cell_setting' value 'Triclinic' changed to 'triclinic'
according to /home/saulius/struct/CIF-dictionaries/cif_core.dic
dictionary named 'cif_core.dic' version 2.4.2 from 2011-04-26.

Automatic conversion script
Id: cif_fix_values 1891 2012-01-12 08:04:46Z andrius 
;
_cod_original_sg_symbol_H-M 'P-1 '
_cod_database_code 7024850

loop_
_symmetry_equiv_pos_as_xyz
'x, y, z'
'-x, -y, -z'

loop_
_atom_site_label
_atom_site_type_symbol
_atom_site_fract_x
_atom_site_fract_y
_atom_site_fract_z
_atom_site_U_iso_or_equiv
_atom_site_adp_type
_atom_site_occupancy
_atom_site_symmetry_multiplicity
_atom_site_calc_flag
_atom_site_refinement_flags
C1 C -0.0692(5) 0.2891(3) 0.3236(3) 0.0124(9) Uani 1 1 d .
C2 C 0.2950(5) 0.2330(3) 0.4564(3) 0.0165(9) Uani 1 1 d .
C3 C 0.2050(5) 0.2924(4) 0.4946(3) 0.0200(10) Uani 1 1 d .
H3 H 0.1140 0.3181 0.4766 0.024 Uiso 1 1 calc R
C4 C 0.2471(6) 0.3143(4) 0.5586(3) 0.0243(11) Uani 1 1 d .
H4 H 0.1847 0.3540 0.5845 0.029 Uiso 1 1 calc R
C5 C 0.3797(6) 0.2786(4) 0.5846(3) 0.0288(12) Uani 1 1 d .
H5 H 0.4087 0.2949 0.6276 0.035 Uiso 1 1 calc R
C6 C 0.4703(6) 0.2189(4) 0.5480(3) 0.0254(11) Uani 1 1 d .
H6 H 0.5614 0.1941 0.5658 0.030 Uiso 1 1 calc R
C7 C 0.4267(6) 0.1953(4) 0.4843(3) 0.0246(11) Uani 1 1 d .
H7 H 0.4883 0.1531 0.4602 0.030 Uiso 1 1 calc R
C8 C 0.1767(5) 0.0596(3) 0.3969(3) 0.0169(9) Uani 1 1 d .
C9 C 0.2019(5) -0.0012(4) 0.4796(3) 0.0190(10) Uani 1 1 d .
H9 H 0.2393 0.0220 0.5152 0.023 Uiso 1 1 calc R
C10 C 0.1732(6) -0.0941(4) 0.5100(3) 0.0256(11) Uani 1 1 d .
H10 H 0.1906 -0.1342 0.5661 0.031 Uiso 1 1 calc R
C11 C 0.1192(5) -0.1284(4) 0.4586(4) 0.0268(12) Uani 1 1 d .
H11 H 0.0995 -0.1923 0.4796 0.032 Uiso 1 1 calc R
C12 C 0.0935(5) -0.0707(4) 0.3773(3) 0.0225(11) Uani 1 1 d .
H12 H 0.0569 -0.0950 0.3422 0.027 Uiso 1 1 calc R
C13 C 0.1214(5) 0.0232(4) 0.3467(3) 0.0207(10) Uani 1 1 d .
H13 H 0.1024 0.0631 0.2908 0.025 Uiso 1 1 calc R
C14 C 0.2537(5) 0.3006(3) 0.2381(3) 0.0139(9) Uani 1 1 d .
C15 C 0.1995(5) 0.3021(4) 0.1669(3) 0.0199(10) Uani 1 1 d .
H15 H 0.1478 0.2555 0.1701 0.024 Uiso 1 1 calc R
C16 C 0.2206(6) 0.3716(4) 0.0906(3) 0.0234(11) Uani 1 1 d .
H16 H 0.1810 0.3736 0.0424 0.028 Uiso 1 1 calc R
C17 C 0.3015(6) 0.4396(4) 0.0851(4) 0.0273(12) Uani 1 1 d .
H17 H 0.3177 0.4861 0.0332 0.033 Uiso 1 1 calc R
C18 C 0.3552(6) 0.4374(4) 0.1547(3) 0.0269(12) Uani 1 1 d .
H18 H 0.4086 0.4830 0.1512 0.032 Uiso 1 1 calc R
C19 C 0.3329(5) 0.3690(4) 0.2313(3) 0.0215(10) Uani 1 1 d .
H19 H 0.3713 0.3685 0.2793 0.026 Uiso 1 1 calc R
C20 C 0.4754(5) 0.0242(4) 0.3169(3) 0.0211(10) Uani 1 1 d .
H20 H 0.4017 -0.0072 0.3320 0.025 Uiso 1 1 calc R
C21 C 0.5877(5) -0.0211(4) 0.2820(3) 0.0221(11) Uani 1 1 d .
H21 H 0.5900 -0.0814 0.2732 0.027 Uiso 1 1 calc R
C22 C 0.6971(5) 0.0232(4) 0.2599(3) 0.0175(10) Uani 1 1 d .
C23 C 0.8190(5) -0.0239(4) 0.2228(3) 0.0180(10) Uani 1 1 d .
C24 C 0.8570(5) -0.1261(4) 0.2435(4) 0.0225(11) Uani 1 1 d .
H24 H 0.8034 -0.1672 0.2804 0.027 Uiso 1 1 calc R
C25 C 0.9743(5) -0.1677(4) 0.2098(3) 0.0214(11) Uani 1 1 d .
H25 H 0.9996 -0.2380 0.2253 0.026 Uiso 1 1 calc R
C26 C 1.0139(5) -0.0161(4) 0.1333(3) 0.0235(11) Uani 1 1 d .
H26 H 1.0654 0.0231 0.0926 0.028 Uiso 1 1 calc R
C27 C 0.9003(5) 0.0325(4) 0.1655(3) 0.0220(11) Uani 1 1 d .
H27 H 0.8777 0.1029 0.1489 0.026 Uiso 1 1 calc R
C28 C 0.6880(5) 0.1103(3) 0.2747(3) 0.0188(10) Uani 1 1 d .
H28 H 0.7612 0.1423 0.2611 0.023 Uiso 1 1 calc R
C29 C 0.5710(5) 0.1507(4) 0.3095(3) 0.0198(10) Uani 1 1 d .
H29 H 0.5662 0.2109 0.3190 0.024 Uiso 1 1 calc R
C30 C 1.2743(5) -0.3010(3) 0.2556(3) 0.0150(9) Uani 1 1 d .
C31 C 1.3009(5) -0.2816(4) 0.3249(3) 0.0196(10) Uani 1 1 d .
H31 H 1.3266 -0.2218 0.3185 0.024 Uiso 1 1 calc R
C32 C 1.2897(6) -0.3499(4) 0.4040(3) 0.0256(11) Uani 1 1 d .
H32 H 1.3091 -0.3362 0.4508 0.031 Uiso 1 1 calc R
C33 C 1.2514(6) -0.4361(4) 0.4148(3) 0.0284(12) Uani 1 1 d .
H33 H 1.2452 -0.4822 0.4686 0.034 Uiso 1 1 calc R
C34 C 1.2215(6) -0.4558(4) 0.3464(3) 0.0250(11) Uani 1 1 d .
H34 H 1.1921 -0.5144 0.3535 0.030 Uiso 1 1 calc R
C35 C 1.2350(5) -0.3886(4) 0.2666(3) 0.0203(10) Uani 1 1 d .
H35 H 1.2172 -0.4031 0.2200 0.024 Uiso 1 1 calc R
C36 C 1.2323(5) -0.2503(4) 0.0416(3) 0.0182(10) Uani 1 1 d .
C37 C 1.3291(5) -0.2810(4) -0.0132(3) 0.0207(10) Uani 1 1 d .
H37 H 1.4216 -0.2833 -0.0078 0.025 Uiso 1 1 calc R
C38 C 1.2889(6) -0.3080(4) -0.0756(3) 0.0256(11) Uani 1 1 d .
H38 H 1.3541 -0.3274 -0.1129 0.031 Uiso 1 1 calc R
C39 C 1.1547(6) -0.3065(4) -0.0833(3) 0.0265(12) Uani 1 1 d .
H39 H 1.1281 -0.3257 -0.1252 0.032 Uiso 1 1 calc R
C40 C 1.0610(6) -0.2773(4) -0.0302(3) 0.0289(12) Uani 1 1 d .
H40 H 0.9689 -0.2760 -0.0356 0.035 Uiso 1 1 calc R
C41 C 1.0989(6) -0.2493(4) 0.0319(3) 0.0254(11) Uani 1 1 d .
H41 H 1.0320 -0.2292 0.0681 0.031 Uiso 1 1 calc R
C42 C 1.3284(5) -0.0607(3) 0.0884(3) 0.0146(9) Uani 1 1 d .
C43 C 1.3080(5) -0.0059(4) 0.0047(3) 0.0203(10) Uani 1 1 d .
H43 H 1.2918 -0.0377 -0.0312 0.024 Uiso 1 1 calc R
C44 C 1.3108(6) 0.0938(4) -0.0271(3) 0.0248(11) Uani 1 1 d .
H44 H 1.2967 0.1296 -0.0842 0.030 Uiso 1 1 calc R
C45 C 1.3341(5) 0.1410(4) 0.0247(4) 0.0262(12) Uani 1 1 d .
H45 H 1.3343 0.2096 0.0035 0.031 Uiso 1 1 calc R
C46 C 1.3571(6) 0.0877(4) 0.1074(4) 0.0260(12) Uani 1 1 d .
H46 H 1.3750 0.1195 0.1429 0.031 Uiso 1 1 calc R
C47 C 1.3539(5) -0.0125(4) 0.1389(3) 0.0212(10) Uani 1 1 d .
H47 H 1.3696 -0.0483 0.1959 0.025 Uiso 1 1 calc R
C48 C 1.5833(5) -0.2879(3) 0.1746(3) 0.0159(9) Uani 1 1 d .
C49 C 1.7172(5) -0.3543(3) 0.1770(3) 0.0150(9) Uani 1 1 d .
C50 C 1.7578(5) -0.4233(4) 0.1334(3) 0.0203(10) Uani 1 1 d .
H50 H 1.7053 -0.4310 0.0947 0.024 Uiso 1 1 calc R
C51 C 1.8916(5) -0.4785(4) 0.1592(4) 0.0268(12) Uani 1 1 d .
H51 H 1.9439 -0.5291 0.1400 0.032 Uiso 1 1 calc R
C52 C 1.9329(5) -0.4456(4) 0.2176(4) 0.0319(14) Uani 1 1 d .
H52 H 2.0178 -0.4699 0.2444 0.038 Uiso 1 1 calc R
C53 C 1.8258(5) -0.3694(4) 0.2299(3) 0.0234(11) Uani 1 1 d .
H53 H 1.8264 -0.3348 0.2667 0.028 Uiso 1 1 calc R
C54 C 1.6446(5) -0.5188(4) 0.3642(3) 0.0236(11) Uani 1 1 d .
H54 H 1.6026 -0.4709 0.3890 0.028 Uiso 1 1 calc R
C55 C 1.7772(5) -0.5808(4) 0.3800(3) 0.0175(10) Uani 1 1 d .
H55 H 1.8399 -0.5807 0.4171 0.021 Uiso 1 1 calc R
C56 C 1.8000(5) -0.6426(4) 0.3310(3) 0.0165(9) Uani 1 1 d .
C57 C 1.6826(5) -0.6188(4) 0.2835(3) 0.0194(10) Uani 1 1 d .
H57 H 1.6705 -0.6486 0.2450 0.023 Uiso 1 1 calc R
C58 C 1.5865(5) -0.5430(4) 0.3034(3) 0.0210(11) Uani 1 1 d .
H58 H 1.4989 -0.5133 0.2805 0.025 Uiso 1 1 calc R
Sn1 Sn 0.22062(3) 0.20215(2) 0.358323(19) 0.01428(10) Uani 1 1 d .
Sn2 Sn 1.30116(3) -0.20759(2) 0.133169(19) 0.01474(10) Uani 1 1 d .
Fe1 Fe 1.76120(7) -0.49708(5) 0.25798(4) 0.01538(16) Uani 1 1 d .
N1 N 0.4637(4) 0.1090(3) 0.3306(2) 0.0172(8) Uani 1 1 d .
N2 N 1.0547(4) -0.1145(3) 0.1564(3) 0.0182(8) Uani 1 1 d .
O1 O 0.0250(3) 0.2867(2) 0.3713(2) 0.0165(7) Uani 1 1 d .
O2 O -0.0544(4) 0.2405(3) 0.2780(2) 0.0203(7) Uani 1 1 d .
O3 O 1.4993(3) -0.2913(2) 0.1245(2) 0.0173(7) Uani 1 1 d .
O4 O 1.5563(4) -0.2325(2) 0.2162(2) 0.0176(7) Uani 1 1 d .

loop_
_atom_site_aniso_label
_atom_site_aniso_U_11
_atom_site_aniso_U_22
_atom_site_aniso_U_33
_atom_site_aniso_U_23
_atom_site_aniso_U_13
_atom_site_aniso_U_12
C1 0.017(2) 0.009(2) 0.009(2) 0.0001(16) 0.0039(16) -0.0056(17)
C2 0.021(2) 0.011(2) 0.019(2) -0.0058(18) 0.0004(19) -0.0060(18)
C3 0.027(3) 0.016(2) 0.014(2) -0.0057(19) 0.0085(19) -0.0018(19)
C4 0.033(3) 0.019(3) 0.020(3) -0.007(2) -0.002(2) -0.003(2)
C5 0.043(3) 0.030(3) 0.019(3) -0.014(2) 0.000(2) -0.012(3)
C6 0.028(3) 0.026(3) 0.024(3) -0.009(2) -0.006(2) -0.009(2)
C7 0.024(3) 0.028(3) 0.026(3) -0.014(2) 0.001(2) -0.007(2)
C8 0.017(2) 0.012(2) 0.021(2) -0.0056(19) -0.0010(18) -0.0009(17)
C9 0.025(3) 0.018(2) 0.014(2) -0.0042(19) 0.0040(19) -0.007(2)
C10 0.027(3) 0.019(3) 0.025(3) -0.003(2) 0.007(2) -0.004(2)
C11 0.022(3) 0.023(3) 0.039(3) -0.015(2) 0.010(2) -0.009(2)
C12 0.027(3) 0.017(2) 0.030(3) -0.013(2) 0.004(2) -0.010(2)
C13 0.017(2) 0.019(2) 0.026(3) -0.011(2) 0.004(2) -0.0001(19)
C14 0.019(2) 0.009(2) 0.010(2) 0.0003(16) 0.0015(17) -0.0031(17)
C15 0.017(2) 0.025(3) 0.019(2) -0.008(2) 0.0062(19) -0.009(2)
C16 0.031(3) 0.032(3) 0.006(2) -0.003(2) -0.0034(19) -0.008(2)
C17 0.028(3) 0.026(3) 0.024(3) -0.004(2) 0.004(2) -0.008(2)
C18 0.029(3) 0.022(3) 0.028(3) -0.003(2) 0.007(2) -0.012(2)
C19 0.026(3) 0.020(2) 0.016(2) -0.0017(19) 0.000(2) -0.007(2)
C20 0.014(2) 0.025(3) 0.024(3) -0.009(2) 0.0002(19) -0.0043(19)
C21 0.024(3) 0.019(2) 0.025(3) -0.008(2) 0.004(2) -0.008(2)
C22 0.014(2) 0.017(2) 0.018(2) -0.0059(19) 0.0001(18) 0.0031(18)
C23 0.012(2) 0.021(2) 0.023(2) -0.009(2) 0.0021(18) -0.0042(18)
C24 0.015(2) 0.015(2) 0.038(3) -0.010(2) 0.008(2) -0.0063(19)
C25 0.014(2) 0.022(3) 0.032(3) -0.015(2) 0.010(2) -0.0049(19)
C26 0.022(3) 0.022(3) 0.022(3) -0.007(2) 0.008(2) -0.002(2)
C27 0.021(3) 0.015(2) 0.019(2) 0.0016(19) 0.004(2) 0.0014(19)
C28 0.016(2) 0.014(2) 0.025(3) -0.0047(19) 0.0047(19) -0.0069(18)
C29 0.019(2) 0.018(2) 0.026(3) -0.013(2) 0.012(2) -0.0081(19)
C30 0.015(2) 0.011(2) 0.013(2) -0.0012(17) 0.0073(17) 0.0002(17)
C31 0.032(3) 0.017(2) 0.014(2) -0.0054(19) 0.0064(19) -0.014(2)
C32 0.035(3) 0.029(3) 0.013(2) -0.003(2) -0.001(2) -0.014(2)
C33 0.040(3) 0.026(3) 0.019(3) -0.011(2) 0.013(2) -0.008(2)
C34 0.030(3) 0.023(3) 0.021(3) -0.002(2) 0.008(2) -0.016(2)
C35 0.023(3) 0.024(3) 0.015(2) -0.005(2) -0.0001(19) -0.009(2)
C36 0.020(2) 0.017(2) 0.018(2) -0.0077(19) -0.0001(19) -0.0023(19)
C37 0.022(3) 0.028(3) 0.015(2) -0.012(2) 0.0001(19) -0.002(2)
C38 0.035(3) 0.020(3) 0.021(3) -0.007(2) -0.001(2) -0.005(2)
C39 0.043(3) 0.025(3) 0.018(3) -0.008(2) -0.006(2) -0.015(2)
C40 0.032(3) 0.035(3) 0.022(3) -0.005(2) -0.003(2) -0.017(2)
C41 0.026(3) 0.029(3) 0.026(3) -0.014(2) 0.001(2) -0.009(2)
C42 0.015(2) 0.010(2) 0.015(2) -0.0048(17) -0.0012(17) 0.0057(17)
C43 0.027(3) 0.019(2) 0.012(2) -0.0006(19) 0.0065(19) -0.007(2)
C44 0.027(3) 0.024(3) 0.021(3) -0.003(2) 0.000(2) -0.009(2)
C45 0.023(3) 0.021(3) 0.032(3) -0.006(2) 0.004(2) -0.006(2)
C46 0.037(3) 0.019(3) 0.030(3) -0.014(2) 0.003(2) -0.014(2)
C47 0.027(3) 0.022(3) 0.015(2) -0.008(2) 0.0036(19) -0.004(2)
C48 0.019(2) 0.015(2) 0.012(2) -0.0008(18) 0.0037(17) -0.0091(18)
C49 0.011(2) 0.014(2) 0.019(2) -0.0019(18) 0.0021(17) -0.0069(17)
C50 0.026(3) 0.017(2) 0.011(2) 0.0011(18) 0.0106(19) -0.006(2)
C51 0.020(3) 0.021(3) 0.031(3) -0.005(2) 0.015(2) -0.002(2)
C52 0.011(2) 0.021(3) 0.051(4) 0.002(3) -0.003(2) 0.000(2)
C53 0.025(3) 0.021(3) 0.026(3) -0.005(2) -0.004(2) -0.012(2)
C54 0.022(3) 0.022(3) 0.028(3) -0.011(2) 0.007(2) -0.006(2)
C55 0.020(2) 0.016(2) 0.013(2) -0.0032(18) -0.0013(18) -0.0018(18)
C56 0.018(2) 0.016(2) 0.015(2) -0.0053(18) 0.0050(18) -0.0049(18)
C57 0.016(2) 0.013(2) 0.027(3) -0.005(2) 0.0054(19) -0.0062(18)
C58 0.012(2) 0.017(2) 0.026(3) 0.003(2) 0.0020(19) -0.0040(18)
Sn1 0.01673(18) 0.01338(17) 0.01271(17) -0.00450(12) 0.00084(12) -0.00372(12)
Sn2 0.01664(18) 0.01480(17) 0.01344(17) -0.00534(13) 0.00099(12) -0.00440(12)
Fe1 0.0132(3) 0.0134(3) 0.0178(3) -0.0032(3) 0.0025(3) -0.0039(3)
N1 0.021(2) 0.0135(19) 0.0143(19) -0.0030(16) -0.0003(16) -0.0019(16)
N2 0.020(2) 0.017(2) 0.017(2) -0.0070(16) -0.0005(16) 0.0000(16)
O1 0.0153(16) 0.0143(16) 0.0181(17) -0.0050(13) -0.0036(13) 0.0005(13)
O2 0.0256(19) 0.0148(17) 0.0192(18) -0.0044(14) 0.0030(14) -0.0057(14)
O3 0.0146(16) 0.0171(17) 0.0169(17) -0.0040(13) -0.0007(13) -0.0004(13)
O4 0.0228(18) 0.0110(16) 0.0185(17) -0.0054(13) 0.0011(14) -0.0031(13)

loop_
_atom_type_symbol
_atom_type_description
_atom_type_scat_dispersion_real
_atom_type_scat_dispersion_imag
_atom_type_scat_source
C C 0.0033 0.0016 'International Tables Vol C Tables 4.2.6.8 and 6.1.1.4'
H H 0.0000 0.0000 'International Tables Vol C Tables 4.2.6.8 and 6.1.1.4'
Sn Sn -0.6537 1.4246 'International Tables Vol C Tables 4.2.6.8 and 6.1.1.4'
Fe Fe 0.3463 0.8444 'International Tables Vol C Tables 4.2.6.8 and 6.1.1.4'
N N 0.0061 0.0033 'International Tables Vol C Tables 4.2.6.8 and 6.1.1.4'
O O 0.0106 0.0060 'International Tables Vol C Tables 4.2.6.8 and 6.1.1.4'

loop_
_geom_angle_atom_site_label_1
_geom_angle_atom_site_label_2
_geom_angle_atom_site_label_3
_geom_angle
_geom_angle_site_symmetry_1
_geom_angle_site_symmetry_3
O2 C1 O1 124.8(4) . .
O2 C1 C56 122.2(4) . 1_365
O1 C1 C56 113.0(4) . 1_365
C7 C2 C3 118.7(5) . .
C7 C2 Sn1 123.2(4) . .
C3 C2 Sn1 118.2(4) . .
C4 C3 C2 120.7(5) . .
C4 C3 H3 119.6 . .
C2 C3 H3 119.6 . .
C5 C4 C3 120.3(5) . .
C5 C4 H4 119.9 . .
C3 C4 H4 119.9 . .
C4 C5 C6 119.9(5) . .
C4 C5 H5 120.1 . .
C6 C5 H5 120.1 . .
C5 C6 C7 119.7(5) . .
C5 C6 H6 120.1 . .
C7 C6 H6 120.1 . .
C2 C7 C6 120.7(5) . .
C2 C7 H7 119.6 . .
C6 C7 H7 119.6 . .
C13 C8 C9 117.8(5) . .
C13 C8 Sn1 124.6(4) . .
C9 C8 Sn1 117.6(4) . .
C10 C9 C8 121.2(5) . .
C10 C9 H9 119.4 . .
C8 C9 H9 119.4 . .
C11 C10 C9 119.8(5) . .
C11 C10 H10 120.1 . .
C9 C10 H10 120.1 . .
C12 C11 C10 120.6(5) . .
C12 C11 H11 119.7 . .
C10 C11 H11 119.7 . .
C11 C12 C13 119.8(5) . .
C11 C12 H12 120.1 . .
C13 C12 H12 120.1 . .
C12 C13 C8 121.0(5) . .
C12 C13 H13 119.5 . .
C8 C13 H13 119.5 . .
C15 C14 C19 118.7(4) . .
C15 C14 Sn1 123.6(3) . .
C19 C14 Sn1 117.7(3) . .
C14 C15 C16 120.5(5) . .
C14 C15 H15 119.8 . .
C16 C15 H15 119.8 . .
C15 C16 C17 119.9(5) . .
C15 C16 H16 120.1 . .
C17 C16 H16 120.1 . .
C18 C17 C16 119.4(5) . .
C18 C17 H17 120.3 . .
C16 C17 H17 120.3 . .
C17 C18 C19 120.9(5) . .
C17 C18 H18 119.5 . .
C19 C18 H18 119.5 . .
C18 C19 C14 120.6(5) . .
C18 C19 H19 119.7 . .
C14 C19 H19 119.7 . .
N1 C20 C21 124.3(5) . .
N1 C20 H20 117.8 . .
C21 C20 H20 117.8 . .
C20 C21 C22 118.8(5) . .
C20 C21 H21 120.6 . .
C22 C21 H21 120.6 . .
C28 C22 C21 117.8(5) . .
C28 C22 C23 122.2(5) . .
C21 C22 C23 120.0(5) . .
C24 C23 C27 117.4(5) . .
C24 C23 C22 120.8(5) . .
C27 C23 C22 121.9(5) . .
C23 C24 C25 119.1(5) . .
C23 C24 H24 120.5 . .
C25 C24 H24 120.5 . .
N2 C25 C24 124.0(5) . .
N2 C25 H25 118.0 . .
C24 C25 H25 118.0 . .
N2 C26 C27 123.5(5) . .
N2 C26 H26 118.2 . .
C27 C26 H26 118.2 . .
C26 C27 C23 119.2(5) . .
C26 C27 H27 120.4 . .
C23 C27 H27 120.4 . .
C22 C28 C29 119.4(5) . .
C22 C28 H28 120.3 . .
C29 C28 H28 120.3 . .
N1 C29 C28 123.5(4) . .
N1 C29 H29 118.2 . .
C28 C29 H29 118.2 . .
C35 C30 C31 118.7(4) . .
C35 C30 Sn2 117.9(4) . .
C31 C30 Sn2 123.2(3) . .
C30 C31 C32 120.3(5) . .
C30 C31 H31 119.9 . .
C32 C31 H31 119.9 . .
C33 C32 C31 120.9(5) . .
C33 C32 H32 119.6 . .
C31 C32 H32 119.6 . .
C32 C33 C34 119.7(5) . .
C32 C33 H33 120.2 . .
C34 C33 H33 120.2 . .
C33 C34 C35 119.8(5) . .
C33 C34 H34 120.1 . .
C35 C34 H34 120.1 . .
C30 C35 C34 120.6(5) . .
C30 C35 H35 119.7 . .
C34 C35 H35 119.7 . .
C41 C36 C37 117.9(5) . .
C41 C36 Sn2 124.3(4) . .
C37 C36 Sn2 117.8(4) . .
C38 C37 C36 120.1(5) . .
C38 C37 H37 119.9 . .
C36 C37 H37 119.9 . .
C39 C38 C37 120.5(5) . .
C39 C38 H38 119.7 . .
C37 C38 H38 119.7 . .
C40 C39 C38 119.5(5) . .
C40 C39 H39 120.3 . .
C38 C39 H39 120.3 . .
C39 C40 C41 120.9(5) . .
C39 C40 H40 119.6 . .
C41 C40 H40 119.6 . .
C36 C41 C40 121.2(5) . .
C36 C41 H41 119.4 . .
C40 C41 H41 119.4 . .
C47 C42 C43 117.7(4) . .
C47 C42 Sn2 123.3(4) . .
C43 C42 Sn2 118.7(4) . .
C44 C43 C42 121.6(5) . .
C44 C43 H43 119.2 . .
C42 C43 H43 119.2 . .
C45 C44 C43 119.8(5) . .
C45 C44 H44 120.1 . .
C43 C44 H44 120.1 . .
C46 C45 C44 119.6(5) . .
C46 C45 H45 120.2 . .
C44 C45 H45 120.2 . .
C45 C46 C47 120.3(5) . .
C45 C46 H46 119.9 . .
C47 C46 H46 119.9 . .
C42 C47 C46 121.0(5) . .
C42 C47 H47 119.5 . .
C46 C47 H47 119.5 . .
O4 C48 O3 124.0(5) . .
O4 C48 C49 121.7(4) . .
O3 C48 C49 114.3(4) . .
C53 C49 C50 107.6(4) . .
C53 C49 C48 125.9(5) . .
C50 C49 C48 126.2(4) . .
C53 C49 Fe1 69.0(3) . .
C50 C49 Fe1 69.5(3) . .
C48 C49 Fe1 121.9(3) . .
C51 C50 C49 107.4(5) . .
C51 C50 Fe1 69.8(3) . .
C49 C50 Fe1 69.4(3) . .
C51 C50 H50 126.3 . .
C49 C50 H50 126.3 . .
Fe1 C50 H50 126.0 . .
C52 C51 C50 108.7(5) . .
C52 C51 Fe1 69.9(3) . .
C50 C51 Fe1 69.4(3) . .
C52 C51 H51 125.6 . .
C50 C51 H51 125.6 . .
Fe1 C51 H51 126.7 . .
C51 C52 C53 108.4(5) . .
C51 C52 Fe1 70.1(3) . .
C53 C52 Fe1 69.0(3) . .
C51 C52 H52 125.8 . .
C53 C52 H52 125.8 . .
Fe1 C52 H52 126.8 . .
C52 C53 C49 107.9(5) . .
C52 C53 Fe1 70.2(3) . .
C49 C53 Fe1 69.9(3) . .
C52 C53 H53 126.0 . .
C49 C53 H53 126.0 . .
Fe1 C53 H53 125.4 . .
C55 C54 C58 106.7(4) . .
C55 C54 Fe1 68.5(3) . .
C58 C54 Fe1 69.0(3) . .
C55 C54 H54 126.6 . .
C58 C54 H54 126.6 . .
Fe1 C54 H54 127.4 . .
C56 C55 C54 108.7(4) . .
C56 C55 Fe1 69.5(3) . .
C54 C55 Fe1 70.9(3) . .
C56 C55 H55 125.7 . .
C54 C55 H55 125.7 . .
Fe1 C55 H55 125.6 . .
C57 C56 C55 108.1(4) . .
C57 C56 C1 126.3(4) . 1_745
C55 C56 C1 125.2(4) . 1_745
C57 C56 Fe1 69.8(3) . .
C55 C56 Fe1 69.7(3) . .
C1 C56 Fe1 120.3(3) 1_745 .
C58 C57 C56 108.2(5) . .
C58 C57 Fe1 70.4(3) . .
C56 C57 Fe1 69.4(3) . .
C58 C57 H57 125.9 . .
C56 C57 H57 125.9 . .
Fe1 C57 H57 125.9 . .
C57 C58 C54 108.3(4) . .
C57 C58 Fe1 69.1(3) . .
C54 C58 Fe1 70.0(3) . .
C57 C58 H58 125.8 . .
C54 C58 H58 125.8 . .
Fe1 C58 H58 126.5 . .
O1 Sn1 C8 98.82(16) . .
O1 Sn1 C14 94.44(15) . .
C8 Sn1 C14 130.65(19) . .
O1 Sn1 C2 90.93(16) . .
C8 Sn1 C2 112.99(18) . .
C14 Sn1 C2 114.08(18) . .
C42 Sn2 O3 102.01(15) . .
C42 Sn2 C30 130.11(18) . .
O3 Sn2 C30 92.86(15) . .
C42 Sn2 C36 113.34(18) . .
O3 Sn2 C36 90.87(16) . .
C30 Sn2 C36 113.74(19) . .
C53 Fe1 C56 143.0(2) . .
C53 Fe1 C55 113.3(2) . .
C56 Fe1 C55 40.84(19) . .
C53 Fe1 C57 175.8(2) . .
C56 Fe1 C57 40.8(2) . .
C55 Fe1 C57 68.6(2) . .
C53 Fe1 C49 41.07(19) . .
C56 Fe1 C49 175.13(19) . .
C55 Fe1 C49 143.6(2) . .
C57 Fe1 C49 135.3(2) . .
C53 Fe1 C50 69.0(2) . .
C56 Fe1 C50 134.6(2) . .
C55 Fe1 C50 174.81(19) . .
C57 Fe1 C50 109.4(2) . .
C49 Fe1 C50 41.1(2) . .
C53 Fe1 C52 40.8(2) . .
C56 Fe1 C52 113.0(2) . .
C55 Fe1 C52 110.0(2) . .
C57 Fe1 C52 142.8(2) . .
C49 Fe1 C52 68.64(19) . .
C50 Fe1 C52 68.4(2) . .
C53 Fe1 C51 68.3(2) . .
C56 Fe1 C51 109.5(2) . .
C55 Fe1 C51 134.9(2) . .
C57 Fe1 C51 113.3(2) . .
C49 Fe1 C51 68.6(2) . .
C50 Fe1 C51 40.8(2) . .
C52 Fe1 C51 40.0(3) . .
C53 Fe1 C58 136.1(2) . .
C56 Fe1 C58 68.31(19) . .
C55 Fe1 C58 68.4(2) . .
C57 Fe1 C58 40.4(2) . .
C49 Fe1 C58 110.37(19) . .
C50 Fe1 C58 113.5(2) . .
C52 Fe1 C58 176.2(3) . .
C51 Fe1 C58 143.5(2) . .
C53 Fe1 C54 110.1(2) . .
C56 Fe1 C54 68.6(2) . .
C55 Fe1 C54 40.6(2) . .
C57 Fe1 C54 68.7(2) . .
C49 Fe1 C54 113.7(2) . .
C50 Fe1 C54 143.8(2) . .
C52 Fe1 C54 135.7(3) . .
C51 Fe1 C54 174.8(2) . .
C58 Fe1 C54 40.9(2) . .
C20 N1 C29 116.1(4) . .
C26 N2 C25 116.7(4) . .
C1 O1 Sn1 116.5(3) . .
C48 O3 Sn2 113.1(3) . .

loop_
_geom_bond_atom_site_label_1
_geom_bond_atom_site_label_2
_geom_bond_distance
_geom_bond_site_symmetry_2
C1 O2 1.220(6) .
C1 O1 1.314(6) .
C1 C56 1.490(6) 1_365
C2 C7 1.386(7) .
C2 C3 1.400(7) .
C2 Sn1 2.153(5) .
C3 C4 1.390(7) .
C3 H3 0.9500 .
C4 C5 1.384(8) .
C4 H4 0.9500 .
C5 C6 1.388(8) .
C5 H5 0.9500 .
C6 C7 1.407(7) .
C6 H6 0.9500 .
C7 H7 0.9500 .
C8 C13 1.393(7) .
C8 C9 1.406(7) .
C8 Sn1 2.121(5) .
C9 C10 1.381(7) .
C9 H9 0.9500 .
C10 C11 1.380(8) .
C10 H10 0.9500 .
C11 C12 1.377(8) .
C11 H11 0.9500 .
C12 C13 1.392(7) .
C12 H12 0.9500 .
C13 H13 0.9500 .
C14 C15 1.391(7) .
C14 C19 1.411(7) .
C14 Sn1 2.134(4) .
C15 C16 1.396(7) .
C15 H15 0.9500 .
C16 C17 1.424(8) .
C16 H16 0.9500 .
C17 C18 1.359(8) .
C17 H17 0.9500 .
C18 C19 1.396(7) .
C18 H18 0.9500 .
C19 H19 0.9500 .
C20 N1 1.332(7) .
C20 C21 1.383(7) .
C20 H20 0.9500 .
C21 C22 1.389(7) .
C21 H21 0.9500 .
C22 C28 1.378(7) .
C22 C23 1.481(7) .
C23 C24 1.384(7) .
C23 C27 1.406(7) .
C24 C25 1.386(7) .
C24 H24 0.9500 .
C25 N2 1.347(6) .
C25 H25 0.9500 .
C26 N2 1.331(7) .
C26 C27 1.390(7) .
C26 H26 0.9500 .
C27 H27 0.9500 .
C28 C29 1.387(7) .
C28 H28 0.9500 .
C29 N1 1.347(6) .
C29 H29 0.9500 .
C30 C35 1.391(7) .
C30 C31 1.396(7) .
C30 Sn2 2.122(4) .
C31 C32 1.402(7) .
C31 H31 0.9500 .
C32 C33 1.369(8) .
C32 H32 0.9500 .
C33 C34 1.393(8) .
C33 H33 0.9500 .
C34 C35 1.408(7) .
C34 H34 0.9500 .
C35 H35 0.9500 .
C36 C41 1.386(7) .
C36 C37 1.414(7) .
C36 Sn2 2.133(5) .
C37 C38 1.403(7) .
C37 H37 0.9500 .
C38 C39 1.385(8) .
C38 H38 0.9500 .
C39 C40 1.367(8) .
C39 H39 0.9500 .
C40 C41 1.398(8) .
C40 H40 0.9500 .
C41 H41 0.9500 .
C42 C47 1.384(7) .
C42 C43 1.396(6) .
C42 Sn2 2.112(5) .
C43 C44 1.385(7) .
C43 H43 0.9500 .
C44 C45 1.383(8) .
C44 H44 0.9500 .
C45 C46 1.382(8) .
C45 H45 0.9500 .
C46 C47 1.393(7) .
C46 H46 0.9500 .
C47 H47 0.9500 .
C48 O4 1.240(6) .
C48 O3 1.299(6) .
C48 C49 1.470(7) .
C49 C53 1.432(7) .
C49 C50 1.436(7) .
C49 Fe1 2.046(5) .
C50 C51 1.430(7) .
C50 Fe1 2.047(5) .
C50 H50 0.9500 .
C51 C52 1.404(9) .
C51 Fe1 2.053(5) .
C51 H51 0.9500 .
C52 C53 1.426(8) .
C52 Fe1 2.051(5) .
C52 H52 0.9500 .
C53 Fe1 2.035(5) .
C53 H53 0.9500 .
C54 C55 1.426(7) .
C54 C58 1.443(8) .
C54 Fe1 2.070(5) .
C54 H54 0.9500 .
C55 C56 1.421(7) .
C55 Fe1 2.038(5) .
C55 H55 0.9500 .
C56 C57 1.419(7) .
C56 C1 1.490(6) 1_745
C56 Fe1 2.035(5) .
C57 C58 1.416(7) .
C57 Fe1 2.040(5) .
C57 H57 0.9500 .
C58 Fe1 2.057(5) .
C58 H58 0.9500 .
Sn1 O1 2.121(3) .
Sn2 O3 2.121(3) .
